data_4112197
loop_
_publ_author_name
'Yahong Li'
'Yanhui Shi'
'Aaron L. Odom'

_publ_section_title
;
 Titanium Hydrazido and Imido Complexes: Synthesis, Structure, Reactivity,
 and Relevance to Alkyne Hydroamination
;
_journal_name_full 'Journal of the American Chemical Society'
_journal_page_first 1794
_journal_page_last 1803
_journal_paper_doi 10.1021/ja038320g
_journal_volume 126
_journal_year 2004
_chemical_formula_sum 'C22 H34 Cl2 N6 Ti'
_chemical_formula_weight 501.35
_chemical_name_common Ti(NPh)(NHMe2)2(dpma)
_chemical_name_systematic
; 
 ? 
;
_space_group_IT_number 2
_symmetry_cell_setting triclinic
_symmetry_space_group_name_Hall '-P 1'
_symmetry_space_group_name_H-M 'P -1'
_atom_sites_solution_hydrogens geom
_atom_sites_solution_primary direct
_atom_sites_solution_secondary difmap
_audit_creation_method SHELXL-97
_cell_angle_alpha 81.301(4)
_cell_angle_beta 78.514(4)
_cell_angle_gamma 86.638(3)
_cell_formula_units_Z 2
_cell_length_a 9.0217(16)
_cell_length_b 12.074(2)
_cell_length_c 12.172(2)
_cell_measurement_temperature 293(2)
_cell_volume 1283.8(4)
_computing_cell_refinement 'Bruker SMART'
_computing_data_collection 'Bruker SMART'
_computing_data_reduction 'Bruker SHELXTL'
_computing_molecular_graphics 'Bruker SHELXTL'
_computing_publication_material 'Bruker SHELXTL'
_computing_structure_refinement 'SHELXL-97 (Sheldrick, 1997)'
_computing_structure_solution 'SHELXS-97 (Sheldrick, 1990)'
_diffrn_ambient_temperature 293(2)
_diffrn_measured_fraction_theta_full 0.995
_diffrn_measured_fraction_theta_max 0.995
_diffrn_measurement_device_type 'CCD area detector'
_diffrn_measurement_method 'phi and omega scans'
_diffrn_radiation_monochromator graphite
_diffrn_radiation_source 'fine-focus sealed tube'
_diffrn_radiation_type MoK\a
_diffrn_radiation_wavelength 0.71073
_diffrn_reflns_av_R_equivalents 0.0289
_diffrn_reflns_av_sigmaI/netI 0.0499
_diffrn_reflns_limit_h_max 10
_diffrn_reflns_limit_h_min -10
_diffrn_reflns_limit_k_max 13
_diffrn_reflns_limit_k_min -12
_diffrn_reflns_limit_l_max 13
_diffrn_reflns_limit_l_min -10
_diffrn_reflns_number 5883
_diffrn_reflns_theta_full 23.27
_diffrn_reflns_theta_max 23.27
_diffrn_reflns_theta_min 1.71
_exptl_absorpt_coefficient_mu 0.562
_exptl_absorpt_correction_T_max 0.8032
_exptl_absorpt_correction_T_min 0.7178
_exptl_absorpt_correction_type empirical
_exptl_crystal_colour yellow
_exptl_crystal_density_diffrn 1.297
_exptl_crystal_description plate
_exptl_crystal_F_000 528
_exptl_crystal_size_max 0.76
_exptl_crystal_size_mid 0.54
_exptl_crystal_size_min 0.52
_refine_diff_density_max 0.340
_refine_diff_density_min -0.408
_refine_diff_density_rms 0.048
_refine_ls_extinction_method none
_refine_ls_goodness_of_fit_ref 1.091
_refine_ls_hydrogen_treatment mixed
_refine_ls_matrix_type full
_refine_ls_number_parameters 293
_refine_ls_number_reflns 3681
_refine_ls_number_restraints 0
_refine_ls_restrained_S_all 1.091
_refine_ls_R_factor_all 0.0593
_refine_ls_R_factor_gt 0.0400
_refine_ls_shift/su_max 0.000
_refine_ls_shift/su_mean 0.000
_refine_ls_structure_factor_coef Fsqd
_refine_ls_weighting_details 'calc w=1/[\s^2^(Fo^2^)+(0.0506P)^2^+0.0000P] where P=(Fo^2^+2Fc^2^)/3'
_refine_ls_weighting_scheme calc
_refine_ls_wR_factor_gt 0.0975
_refine_ls_wR_factor_ref 0.1044
_reflns_number_gt 2789
_reflns_number_total 3681
_reflns_threshold_expression >2sigma(I)
_cod_data_source_file ja038320gsi20030908_023011_1.cif
_cod_data_source_block cao3m
_cod_original_cell_volume 1283.9(4)
_cod_database_code 4112197

loop_
_symmetry_equiv_pos_as_xyz
'x, y, z'
'-x, -y, -z'

loop_
_atom_site_label
_atom_site_type_symbol
_atom_site_fract_x
_atom_site_fract_y
_atom_site_fract_z
_atom_site_U_iso_or_equiv
_atom_site_adp_type
_atom_site_occupancy
_atom_site_symmetry_multiplicity
_atom_site_calc_flag
_atom_site_refinement_flags
C8 C 0.9707(5) 0.8154(4) 0.2765(4) 0.0849(14) Uani 1 1 d .
H8A H 1.0215 0.8075 0.3405 0.102 Uiso 1 1 calc R
H8B H 0.8786 0.8601 0.2946 0.102 Uiso 1 1 calc R
C11 C 0.4218(3) 0.0147(2) 0.2403(3) 0.0375(8) Uani 1 1 d .
H11 H 0.3206 -0.0027 0.2662 0.045 Uiso 1 1 calc R
C12 C 0.5341(4) -0.0597(2) 0.2045(3) 0.0441(8) Uani 1 1 d .
H12 H 0.5231 -0.1350 0.2007 0.053 Uiso 1 1 calc R
C13 C 0.6699(4) -0.0010(2) 0.1744(3) 0.0465(9) Uani 1 1 d .
H13 H 0.7656 -0.0297 0.1464 0.056 Uiso 1 1 calc R
C14 C 0.6330(3) 0.1063(2) 0.1944(3) 0.0353(7) Uani 1 1 d .
C21 C 0.3141(3) 0.5387(2) 0.2410(2) 0.0320(7) Uani 1 1 d .
H21 H 0.2092 0.5349 0.2574 0.038 Uiso 1 1 calc R
C22 C 0.3918(3) 0.6346(2) 0.2307(2) 0.0345(7) Uani 1 1 d .
H22 H 0.3507 0.7060 0.2386 0.041 Uiso 1 1 calc R
C23 C 0.5462(3) 0.6039(2) 0.2058(2) 0.0344(7) Uani 1 1 d .
H23 H 0.6271 0.6515 0.1937 0.041 Uiso 1 1 calc R
C24 C 0.5550(3) 0.4911(2) 0.2026(2) 0.0302(7) Uani 1 1 d .
C31 C 0.7294(3) 0.2049(2) 0.1905(3) 0.0374(8) Uani 1 1 d .
H31A H 0.7540 0.2064 0.2642 0.045 Uiso 1 1 calc R
H31B H 0.8231 0.1995 0.1360 0.045 Uiso 1 1 calc R
C32 C 0.6859(3) 0.4081(2) 0.1971(3) 0.0352(7) Uani 1 1 d .
H32A H 0.7739 0.4406 0.1456 0.042 Uiso 1 1 calc R
H32B H 0.7112 0.3878 0.2715 0.042 Uiso 1 1 calc R
C33 C 0.6615(3) 0.3272(3) 0.0326(2) 0.0387(8) Uani 1 1 d .
H33A H 0.6045 0.3934 0.0098 0.058 Uiso 1 1 calc R
H33B H 0.6261 0.2640 0.0071 0.058 Uiso 1 1 calc R
H33C H 0.7667 0.3370 -0.0001 0.058 Uiso 1 1 calc R
C41 C 0.0529(3) 0.2454(2) 0.3804(2) 0.0266(7) Uani 1 1 d .
C42 C -0.0270(3) 0.3357(2) 0.4258(2) 0.0342(7) Uani 1 1 d .
H42 H 0.0145 0.4063 0.4076 0.041 Uiso 1 1 calc R
C43 C -0.1666(3) 0.3226(3) 0.4972(3) 0.0418(8) Uani 1 1 d .
H43 H -0.2174 0.3840 0.5269 0.050 Uiso 1 1 calc R
C44 C -0.2307(3) 0.2184(3) 0.5244(3) 0.0422(8) Uani 1 1 d .
H44 H -0.3236 0.2088 0.5736 0.051 Uiso 1 1 calc R
C45 C -0.1556(3) 0.1290(3) 0.4779(3) 0.0426(8) Uani 1 1 d .
H45 H -0.1995 0.0591 0.4947 0.051 Uiso 1 1 calc R
C46 C -0.0162(3) 0.1412(2) 0.4068(3) 0.0339(7) Uani 1 1 d .
H46 H 0.0325 0.0797 0.3761 0.041 Uiso 1 1 calc R
C51 C 0.2789(4) 0.1848(3) 0.0431(3) 0.0556(10) Uani 1 1 d .
H51A H 0.2025 0.1466 0.1003 0.083 Uiso 1 1 calc R
H51B H 0.3707 0.1397 0.0355 0.083 Uiso 1 1 calc R
H51C H 0.2452 0.1976 -0.0279 0.083 Uiso 1 1 calc R
C52 C 0.1718(3) 0.3672(3) 0.0731(3) 0.0440(8) Uani 1 1 d .
H52A H 0.1454 0.3740 -0.0003 0.066 Uiso 1 1 calc R
H52B H 0.1925 0.4399 0.0883 0.066 Uiso 1 1 calc R
H52C H 0.0891 0.3360 0.1297 0.066 Uiso 1 1 calc R
C61 C 0.4000(3) 0.1579(2) 0.4879(3) 0.0437(8) Uani 1 1 d .
H61A H 0.4333 0.1527 0.5587 0.066 Uiso 1 1 calc R
H61B H 0.4396 0.0947 0.4509 0.066 Uiso 1 1 calc R
H61C H 0.2914 0.1587 0.5014 0.066 Uiso 1 1 calc R
C62 C 0.4074(4) 0.3598(3) 0.4761(3) 0.0469(9) Uani 1 1 d .
H62A H 0.2991 0.3683 0.4894 0.070 Uiso 1 1 calc R
H62B H 0.4515 0.4266 0.4317 0.070 Uiso 1 1 calc R
H62C H 0.4406 0.3472 0.5473 0.070 Uiso 1 1 calc R
Cl81 Cl 1.08794(13) 0.88457(11) 0.15713(13) 0.1036(5) Uani 1 1 d .
Cl82 Cl 0.92446(12) 0.68381(11) 0.25511(11) 0.0957(4) Uani 1 1 d .
H5 H 0.369(3) 0.323(2) 0.029(2) 0.020(8) Uiso 1 1 d .
H6 H 0.554(3) 0.258(2) 0.406(2) 0.027(8) Uiso 1 1 d .
N1 N 0.4796(3) 0.11892(18) 0.2326(2) 0.0327(6) Uani 1 1 d .
N2 N 0.4115(2) 0.44881(18) 0.22398(19) 0.0276(6) Uani 1 1 d .
N3 N 0.6419(2) 0.30776(17) 0.15677(19) 0.0261(5) Uani 1 1 d .
N4 N 0.1959(2) 0.25737(17) 0.31449(19) 0.0270(5) Uani 1 1 d .
N5 N 0.3073(3) 0.2931(2) 0.0758(2) 0.0332(6) Uani 1 1 d .
N6 N 0.4552(3) 0.26286(19) 0.4144(2) 0.0315(6) Uani 1 1 d .
Ti1 Ti 0.38148(5) 0.27675(4) 0.24502(4) 0.02616(18) Uani 1 1 d .

loop_
_atom_site_aniso_label
_atom_site_aniso_U_11
_atom_site_aniso_U_22
_atom_site_aniso_U_33
_atom_site_aniso_U_23
_atom_site_aniso_U_13
_atom_site_aniso_U_12
C8 0.076(3) 0.119(4) 0.069(3) -0.023(3) -0.035(3) 0.017(3)
C11 0.0428(19) 0.0295(17) 0.0363(19) 0.0008(15) -0.0003(15) -0.0073(15)
C12 0.060(2) 0.0242(16) 0.047(2) -0.0057(15) -0.0087(18) -0.0001(16)
C13 0.043(2) 0.0357(18) 0.057(2) -0.0065(17) -0.0015(17) 0.0086(16)
C14 0.0354(18) 0.0326(17) 0.0356(19) -0.0011(14) -0.0048(15) 0.0014(14)
C21 0.0316(17) 0.0338(17) 0.0282(18) -0.0050(14) -0.0001(14) 0.0005(14)
C22 0.047(2) 0.0276(16) 0.0272(17) -0.0056(14) -0.0009(15) -0.0016(14)
C23 0.0423(19) 0.0333(17) 0.0279(18) -0.0044(14) -0.0034(15) -0.0142(14)
C24 0.0296(17) 0.0337(17) 0.0254(17) -0.0038(13) 0.0003(13) -0.0063(13)
C31 0.0299(17) 0.0436(18) 0.0359(19) -0.0026(15) -0.0028(15) 0.0022(14)
C32 0.0309(17) 0.0404(18) 0.0329(18) -0.0014(15) -0.0029(14) -0.0106(14)
C33 0.0350(18) 0.0471(18) 0.0313(19) -0.0032(15) -0.0012(15) -0.0024(14)
C41 0.0237(15) 0.0367(17) 0.0196(16) 0.0001(13) -0.0070(13) -0.0036(13)
C42 0.0330(17) 0.0361(17) 0.0324(18) -0.0028(15) -0.0039(15) -0.0058(14)
C43 0.0347(19) 0.056(2) 0.0332(19) -0.0107(17) -0.0023(16) 0.0056(16)
C44 0.0246(17) 0.070(2) 0.0293(19) -0.0002(18) -0.0019(14) -0.0064(17)
C45 0.0348(19) 0.050(2) 0.041(2) 0.0115(17) -0.0091(16) -0.0193(16)
C46 0.0302(17) 0.0355(17) 0.0345(18) -0.0020(14) -0.0043(15) -0.0034(13)
C51 0.086(3) 0.048(2) 0.041(2) -0.0117(17) -0.023(2) -0.0097(19)
C52 0.0413(19) 0.053(2) 0.039(2) -0.0034(17) -0.0157(16) 0.0008(16)
C61 0.048(2) 0.0501(19) 0.0317(19) 0.0082(16) -0.0121(16) -0.0126(16)
C62 0.057(2) 0.051(2) 0.0341(19) -0.0132(17) -0.0074(17) 0.0011(17)
Cl81 0.0590(7) 0.1017(9) 0.1452(13) -0.0130(9) -0.0111(8) -0.0020(6)
Cl82 0.0634(7) 0.1307(11) 0.0968(10) -0.0102(8) -0.0239(7) -0.0201(7)
N1 0.0315(14) 0.0290(13) 0.0348(15) -0.0044(11) 0.0010(12) -0.0050(11)
N2 0.0264(13) 0.0291(13) 0.0263(14) -0.0041(11) -0.0017(11) -0.0051(11)
N3 0.0258(13) 0.0262(12) 0.0249(14) 0.0007(11) -0.0043(11) -0.0023(10)
N4 0.0258(13) 0.0302(12) 0.0242(13) -0.0026(11) -0.0026(11) -0.0057(10)
N5 0.0321(16) 0.0371(15) 0.0273(16) -0.0009(13) 0.0013(13) -0.0100(13)
N6 0.0252(15) 0.0377(15) 0.0297(15) -0.0004(12) -0.0027(12) -0.0061(12)
Ti1 0.0256(3) 0.0272(3) 0.0245(3) -0.0024(2) -0.0018(2) -0.0048(2)

loop_
_atom_type_symbol
_atom_type_description
_atom_type_scat_dispersion_real
_atom_type_scat_dispersion_imag
_atom_type_scat_source
C C 0.0033 0.0016 'International Tables Vol C Tables 4.2.6.8 and 6.1.1.4'
H H 0.0000 0.0000 'International Tables Vol C Tables 4.2.6.8 and 6.1.1.4'
N N 0.0061 0.0033 'International Tables Vol C Tables 4.2.6.8 and 6.1.1.4'
Ti Ti 0.2776 0.4457 'International Tables Vol C Tables 4.2.6.8 and 6.1.1.4'
Cl Cl 0.1484 0.1585 'International Tables Vol C Tables 4.2.6.8 and 6.1.1.4'

loop_
_geom_angle_atom_site_label_1
_geom_angle_atom_site_label_2
_geom_angle_atom_site_label_3
_geom_angle
Cl82 C8 Cl81 111.8(2)
C12 C11 N1 110.3(3)
C11 C12 C13 107.1(3)
C14 C13 C12 106.3(3)
C13 C14 N1 110.6(3)
C13 C14 C31 131.7(3)
N1 C14 C31 117.5(2)
C22 C21 N2 110.8(3)
C21 C22 C23 106.5(3)
C24 C23 C22 107.0(2)
C23 C24 N2 110.1(2)
C23 C24 C32 132.0(3)
N2 C24 C32 117.3(2)
N3 C31 C14 107.6(2)
N3 C32 C24 108.2(2)
N4 C41 C42 121.4(2)
N4 C41 C46 121.3(2)
C42 C41 C46 117.3(3)
C43 C42 C41 121.6(3)
C44 C43 C42 120.0(3)
C45 C44 C43 119.3(3)
C44 C45 C46 121.1(3)
C45 C46 C41 120.7(3)
C11 N1 C14 105.6(2)
C11 N1 Ti1 133.39(19)
C14 N1 Ti1 120.32(18)
C21 N2 C24 105.6(2)
C21 N2 Ti1 133.24(18)
C24 N2 Ti1 120.55(17)
C33 N3 C32 109.7(2)
C33 N3 C31 108.7(2)
C32 N3 C31 113.5(2)
C33 N3 Ti1 111.45(16)
C32 N3 Ti1 106.52(15)
C31 N3 Ti1 107.01(15)
C41 N4 Ti1 173.50(19)
C51 N5 C52 109.1(2)
C51 N5 Ti1 113.57(19)
C52 N5 Ti1 111.75(18)
C62 N6 C61 109.5(2)
C62 N6 Ti1 114.30(18)
C61 N6 Ti1 110.43(17)
N4 Ti1 N1 106.69(9)
N4 Ti1 N2 105.42(9)
N1 Ti1 N2 147.54(9)
N4 Ti1 N5 90.08(10)
N1 Ti1 N5 93.97(9)
N2 Ti1 N5 90.65(9)
N4 Ti1 N6 89.90(10)
N1 Ti1 N6 86.76(9)
N2 Ti1 N6 88.63(8)
N5 Ti1 N6 179.24(9)
N4 Ti1 N3 177.02(9)
N1 Ti1 N3 74.54(8)
N2 Ti1 N3 73.16(8)
N5 Ti1 N3 92.54(9)
N6 Ti1 N3 87.46(8)

loop_
_geom_bond_atom_site_label_1
_geom_bond_atom_site_label_2
_geom_bond_distance
C8 Cl82 1.735(4)
C8 Cl81 1.747(5)
C11 C12 1.363(4)
C11 N1 1.373(3)
C12 C13 1.407(4)
C13 C14 1.364(4)
C14 N1 1.377(3)
C14 C31 1.504(4)
C21 C22 1.365(4)
C21 N2 1.370(3)
C22 C23 1.405(4)
C23 C24 1.366(4)
C24 N2 1.382(3)
C24 C32 1.501(4)
C31 N3 1.482(3)
C32 N3 1.477(3)
C33 N3 1.470(3)
C41 N4 1.379(3)
C41 C42 1.395(4)
C41 C46 1.401(4)
C42 C43 1.383(4)
C43 C44 1.382(4)
C44 C45 1.375(4)
C45 C46 1.379(4)
C51 N5 1.473(4)
C52 N5 1.475(4)
C61 N6 1.485(3)
C62 N6 1.482(4)
N1 Ti1 2.067(2)
N2 Ti1 2.081(2)
N3 Ti1 2.406(2)
N4 Ti1 1.731(2)
N5 Ti1 2.267(3)
N6 Ti1 2.270(2)
